data_7025393
loop_
_publ_author_name
'Xiang, Hua'
'Lan, Yanhua'
'Li, Huan-Yong'
'Jiang, Long'
'Lu, Tong-Bu'
'Anson, Christopher E.'
'Powell, Annie K.'

_publ_section_title
;
 Novel mixed-valent CoII2CoIII4LnIII4 aggregates with ligands derived from
 tris-(hydroxymethyl)aminomethane (Tris)
;
_journal_issue 20
_journal_name_full 'Dalton Transactions'
_journal_page_first 4737
_journal_paper_doi 10.1039/c000008f
_journal_volume 39
_journal_year 2010
_chemical_formula_moiety 'C46 H98 Co6 Dy4 N12 O50, 2(N O3), 6(H2 O), 4(C H4 O)'
_chemical_formula_sum 'C50 H126 Co6 Dy4 N14 O66'
_chemical_formula_weight 2983.23
_chemical_name_systematic
;
?
;
_space_group_IT_number 2
_symmetry_cell_setting triclinic
_symmetry_space_group_name_Hall '-P 1'
_symmetry_space_group_name_H-M 'P -1'
_atom_sites_solution_hydrogens geom
_atom_sites_solution_primary direct
_atom_sites_solution_secondary difmap
_audit_creation_method SHELXL-97
_cell_angle_alpha 72.386(2)
_cell_angle_beta 71.502(2)
_cell_angle_gamma 73.644(2)
_cell_formula_units_Z 1
_cell_length_a 12.8569(15)
_cell_length_b 13.6424(16)
_cell_length_c 16.3608(19)
_cell_measurement_reflns_used 10112
_cell_measurement_temperature 100(2)
_cell_measurement_theta_max 27.98
_cell_measurement_theta_min 2.43
_cell_volume 2538.5(5)
_computing_cell_refinement 'SMART-NT 5.6 (Bruker AXS Inc., 2005)'
_computing_data_collection 'SMART-NT 5.6 (Bruker AXS Inc., 2005)'
_computing_data_reduction 'SAINT+ 6.45 (Bruker AXS Inc., 2003)'
_computing_molecular_graphics 'Diamond 2.1 (Crystal Impact, 1998)'
_computing_publication_material 'SHELXTL 6.14 (BrukerAXS Inc., 2003)'
_computing_structure_refinement 'SHELXTL 6.14 (BrukerAXS Inc., 2003)'
_computing_structure_solution 'SHELXTL 6.14 (BrukerAXS Inc., 2003)'
_diffrn_ambient_temperature 100(2)
_diffrn_detector_area_resol_mean 8.333
_diffrn_measured_fraction_theta_full 0.986
_diffrn_measured_fraction_theta_max 0.882
_diffrn_measurement_device_type 'Bruker SMART Apex'
_diffrn_measurement_method 'CCD area detector'
_diffrn_radiation_monochromator graphite
_diffrn_radiation_source 'rotating anode'
_diffrn_radiation_type MoK\a
_diffrn_radiation_wavelength 0.71073
_diffrn_reflns_av_R_equivalents 0.0270
_diffrn_reflns_av_sigmaI/netI 0.0499
_diffrn_reflns_limit_h_max 16
_diffrn_reflns_limit_h_min -16
_diffrn_reflns_limit_k_max 17
_diffrn_reflns_limit_k_min -18
_diffrn_reflns_limit_l_max 20
_diffrn_reflns_limit_l_min -21
_diffrn_reflns_number 17186
_diffrn_reflns_theta_full 25.00
_diffrn_reflns_theta_max 27.98
_diffrn_reflns_theta_min 1.84
_exptl_absorpt_coefficient_mu 3.968
_exptl_absorpt_correction_T_max 0.539
_exptl_absorpt_correction_T_min 0.315
_exptl_absorpt_correction_type multi-scan
_exptl_absorpt_process_details 'SADABS 2.10 (Bruker AXS Inc., 2005)'
_exptl_crystal_colour pink
_exptl_crystal_density_diffrn 1.951
_exptl_crystal_density_method 'not measured'
_exptl_crystal_description block
_exptl_crystal_F_000 1478
_exptl_crystal_size_max 0.42
_exptl_crystal_size_mid 0.21
_exptl_crystal_size_min 0.17
_refine_diff_density_max 5.874
_refine_diff_density_min -2.605
_refine_diff_density_rms 0.300
_refine_ls_extinction_method none
_refine_ls_goodness_of_fit_ref 1.070
_refine_ls_hydrogen_treatment mixed
_refine_ls_matrix_type full
_refine_ls_number_parameters 642
_refine_ls_number_reflns 10754
_refine_ls_number_restraints 40
_refine_ls_restrained_S_all 1.071
_refine_ls_R_factor_all 0.0849
_refine_ls_R_factor_gt 0.0615
_refine_ls_shift/su_max 0.001
_refine_ls_shift/su_mean 0.000
_refine_ls_structure_factor_coef Fsqd
_refine_ls_weighting_details 'calc w=1/[\s^2^(Fo^2^)+(0.1178P)^2^+13.5861P] where P=(Fo^2^+2Fc^2^)/3'
_refine_ls_weighting_scheme calc
_refine_ls_wR_factor_gt 0.1669
_refine_ls_wR_factor_ref 0.1899
_reflns_number_gt 8149
_reflns_number_total 10754
_reflns_threshold_expression >2sigma(I)
_cod_data_source_file c000008f.txt
_cod_data_source_block hua374
_cod_database_code 7025393

loop_
_symmetry_equiv_pos_as_xyz
'x, y, z'
'-x, -y, -z'

loop_
_atom_site_label
_atom_site_type_symbol
_atom_site_fract_x
_atom_site_fract_y
_atom_site_fract_z
_atom_site_U_iso_or_equiv
_atom_site_adp_type
_atom_site_occupancy
_atom_site_symmetry_multiplicity
_atom_site_calc_flag
_atom_site_refinement_flags
_atom_site_disorder_assembly
_atom_site_disorder_group
Dy1 Dy 0.34135(3) 0.29285(3) 0.74065(2) 0.02335(13) Uani 1 1 d . . .
Dy2 Dy 0.14336(3) 0.21957(3) 0.98729(3) 0.02760(14) Uani 1 1 d . C .
Co1 Co 0.39028(9) 0.49953(8) 0.57998(7) 0.0229(2) Uani 1 1 d . . .
Co2 Co 0.57190(9) 0.30218(8) 0.56723(7) 0.0232(2) Uani 1 1 d . . .
Co3 Co 0.10137(9) 0.20700(9) 0.80377(7) 0.0259(3) Uani 1 1 d . . .
N1 N 0.6148(6) 0.2242(6) 0.4763(5) 0.0291(16) Uani 1 1 d D . .
H11 H 0.657(7) 0.162(4) 0.489(7) 0.035 Uiso 1 1 d D . .
H12 H 0.648(8) 0.260(7) 0.424(4) 0.035 Uiso 1 1 d D . .
C1 C 0.4998(7) 0.2253(7) 0.4726(6) 0.0269(18) Uani 1 1 d . . .
C2 C 0.4435(7) 0.3428(7) 0.4502(6) 0.0264(17) Uani 1 1 d . . .
H2C H 0.4625 0.3712 0.3852 0.032 Uiso 1 1 calc R . .
H2D H 0.3610 0.3512 0.4718 0.032 Uiso 1 1 calc R . .
O1 O 0.4832(5) 0.3995(5) 0.4927(4) 0.0260(13) Uani 1 1 d . . .
C3 C 0.4434(7) 0.1728(7) 0.5665(6) 0.0288(18) Uani 1 1 d . . .
H3C H 0.3620 0.1831 0.5731 0.035 Uiso 1 1 calc R . .
H3D H 0.4753 0.0964 0.5789 0.035 Uiso 1 1 calc R . .
O2 O 0.4616(5) 0.2187(4) 0.6271(4) 0.0245(12) Uani 1 1 d . . .
C4 C 0.4983(9) 0.1661(8) 0.4064(6) 0.038(2) Uani 1 1 d . . .
H4C H 0.5250 0.0898 0.4286 0.046 Uiso 1 1 calc R . .
H4D H 0.4202 0.1771 0.4028 0.046 Uiso 1 1 calc R . .
O3 O 0.5651(7) 0.1991(7) 0.3218(5) 0.052(2) Uani 1 1 d . . .
H3 H 0.5333 0.2007 0.2837 0.077 Uiso 1 1 calc R . .
N2 N 0.6691(6) 0.2321(6) 0.6455(5) 0.0302(16) Uani 1 1 d D . .
H21 H 0.740(4) 0.202(8) 0.630(7) 0.036 Uiso 1 1 d D . .
H22 H 0.634(8) 0.193(7) 0.696(4) 0.036 Uiso 1 1 d D . .
C5 C 0.6913(7) 0.3285(7) 0.6600(6) 0.032(2) Uani 1 1 d . . .
C6 C 0.5752(8) 0.3920(7) 0.6957(6) 0.0306(19) Uani 1 1 d . . .
H6A H 0.5503 0.3656 0.7607 0.037 Uiso 1 1 calc R . .
H6B H 0.5786 0.4668 0.6833 0.037 Uiso 1 1 calc R . .
O4 O 0.4973(5) 0.3821(4) 0.6541(4) 0.0240(12) Uani 1 1 d . . .
C7 C 0.7445(8) 0.3857(7) 0.5659(6) 0.032(2) Uani 1 1 d . . .
H7A H 0.7453 0.4584 0.5652 0.038 Uiso 1 1 calc R . .
H7B H 0.8228 0.3487 0.5458 0.038 Uiso 1 1 calc R . .
O5 O 0.6798(5) 0.3876(4) 0.5085(4) 0.0253(12) Uani 1 1 d . . .
C8 C 0.7658(9) 0.3028(9) 0.7224(7) 0.045(3) Uani 1 1 d . . .
H8A H 0.7698 0.3689 0.7335 0.053 Uiso 1 1 calc R . .
H8B H 0.7315 0.2589 0.7798 0.053 Uiso 1 1 calc R . .
O6 O 0.8769(7) 0.2485(6) 0.6889(6) 0.056(2) Uani 1 1 d . . .
H6 H 0.8761 0.1859 0.6927 0.084 Uiso 1 1 calc R . .
N3 N 0.0715(6) 0.3118(6) 0.6983(5) 0.0285(16) Uani 1 1 d D . .
H31 H 0.009(5) 0.301(8) 0.695(7) 0.034 Uiso 1 1 d D . .
H32 H 0.124(6) 0.293(8) 0.652(5) 0.034 Uiso 1 1 d D . .
C9 C 0.0619(7) 0.4215(7) 0.7063(6) 0.0304(19) Uani 1 1 d . B .
C10 C 0.0734(7) 0.4134(7) 0.7987(6) 0.0299(19) Uani 1 1 d . . .
H10A H 0.1052 0.4725 0.7966 0.036 Uiso 1 1 calc R . .
H10B H -0.0016 0.4186 0.8409 0.036 Uiso 1 1 calc R . .
O7 O 0.1447(5) 0.3155(4) 0.8290(4) 0.0259(12) Uani 1 1 d . . .
C11 C 0.1561(7) 0.4686(7) 0.6332(7) 0.033(2) Uani 1 1 d . . .
H11A H 0.1465 0.4720 0.5747 0.040 Uiso 1 1 calc R . .
H11B H 0.1494 0.5414 0.6369 0.040 Uiso 1 1 calc R . .
O8 O 0.2651(5) 0.4100(4) 0.6395(4) 0.0248(12) Uani 1 1 d . . .
C12 C -0.0512(8) 0.4869(8) 0.6943(7) 0.045(3) Uani 1 1 d D . .
H12A H -0.1101 0.4583 0.7447 0.054 Uiso 0.79 1 calc PR A 1
H12B H -0.0556 0.5594 0.6971 0.054 Uiso 0.79 1 calc PR A 1
H12C H -0.0595 0.4871 0.6361 0.054 Uiso 0.21 1 d PR A 2
H12D H -0.1109 0.4548 0.7410 0.054 Uiso 0.21 1 d PR A 2
O9A O -0.0750(8) 0.4913(8) 0.6165(7) 0.051(2) Uiso 0.79 1 d PD B 1
H9A H -0.0737 0.4304 0.6139 0.077 Uiso 0.79 1 calc PR B 1
O9B O -0.063(4) 0.587(2) 0.699(3) 0.072(12) Uiso 0.21 1 d PD B 2
H9B H -0.0121 0.6144 0.6587 0.108 Uiso 0.21 1 calc PR B 2
N4 N 0.0836(7) 0.0857(6) 0.7754(5) 0.0322(17) Uani 1 1 d D . .
H41 H 0.097(9) 0.114(8) 0.719(3) 0.039 Uiso 1 1 d D . .
H42 H 0.027(6) 0.061(8) 0.815(5) 0.039 Uiso 1 1 d D . .
C13 C 0.1789(7) 0.0077(7) 0.8061(6) 0.033(2) Uani 1 1 d . . .
C14 C 0.2831(8) 0.0553(7) 0.7510(7) 0.035(2) Uani 1 1 d . . .
H14A H 0.3457 0.0226 0.7798 0.042 Uiso 1 1 calc R . .
H14B H 0.3074 0.0422 0.6908 0.042 Uiso 1 1 calc R . .
O10 O 0.2534(5) 0.1651(5) 0.7458(4) 0.0291(13) Uani 1 1 d . . .
C15 C 0.1565(8) 0.0074(7) 0.9033(6) 0.033(2) Uani 1 1 d . . .
H15A H 0.0925 -0.0266 0.9391 0.040 Uiso 1 1 calc R . .
H15B H 0.2232 -0.0324 0.9256 0.040 Uiso 1 1 calc R . .
O11 O 0.1316(5) 0.1136(5) 0.9105(4) 0.0296(13) Uani 1 1 d . . .
C16 C 0.1905(8) -0.1018(8) 0.7943(7) 0.040(2) Uani 1 1 d . . .
H16A H 0.2523 -0.1503 0.8191 0.048 Uiso 1 1 calc R . .
H16B H 0.1205 -0.1273 0.8281 0.048 Uiso 1 1 calc R . .
O12 O 0.2123(7) -0.1039(6) 0.7046(5) 0.0505(19) Uani 1 1 d D . .
H121 H 0.282(4) -0.141(9) 0.696(10) 0.076 Uiso 1 1 d D . .
O13 O 0.3377(5) 0.5796(5) 0.6784(4) 0.0309(14) Uani 1 1 d . . .
O14 O 0.3115(5) 0.4442(5) 0.7988(4) 0.0295(13) Uani 1 1 d . . .
C17 C 0.3099(7) 0.5424(7) 0.7618(6) 0.0272(18) Uani 1 1 d . . .
C18 C 0.2722(11) 0.6185(8) 0.8200(7) 0.054(3) Uani 1 1 d . . .
H18A H 0.3172 0.6729 0.7949 0.081 Uiso 1 1 calc R . .
H18B H 0.2817 0.5812 0.8794 0.081 Uiso 1 1 calc R . .
H18C H 0.1930 0.6512 0.8238 0.081 Uiso 1 1 calc R . .
O15 O 0.3277(5) 0.2186(5) 0.9006(4) 0.0325(14) Uani 1 1 d . . .
O16 O 0.4938(6) 0.1898(6) 0.8118(5) 0.0453(18) Uani 1 1 d . . .
C19 C 0.4341(8) 0.1851(8) 0.8900(6) 0.037(2) Uani 1 1 d . . .
C20 C 0.4829(9) 0.1486(11) 0.9666(8) 0.059(3) Uani 1 1 d . . .
H20A H 0.5640 0.1238 0.9467 0.089 Uiso 1 1 calc R . .
H20B H 0.4493 0.0908 1.0092 0.089 Uiso 1 1 calc R . .
H20C H 0.4678 0.2066 0.9950 0.089 Uiso 1 1 calc R . .
O17 O -0.0553(5) 0.2425(5) 0.8598(4) 0.0299(13) Uani 1 1 d . . .
O18 O -0.0446(5) 0.2669(5) 0.9869(4) 0.0305(13) Uani 1 1 d . . .
C21 C -0.0979(7) 0.2611(6) 0.9368(6) 0.0272(18) Uani 1 1 d . . .
C22 C -0.2248(8) 0.2812(8) 0.9662(6) 0.038(2) Uani 1 1 d . . .
H22A H -0.2494 0.2751 1.0303 0.057 Uiso 1 1 calc R . .
H22B H -0.2513 0.2294 0.9517 0.057 Uiso 1 1 calc R . .
H22C H -0.2557 0.3520 0.9355 0.057 Uiso 1 1 calc R . .
N5 N 0.1832(7) 0.0069(6) 1.0986(6) 0.0395(19) Uani 1 1 d . . .
O19 O 0.2619(6) 0.0436(5) 1.0377(5) 0.0402(16) Uani 1 1 d . . .
O20 O 0.0864(5) 0.0671(6) 1.1063(5) 0.0407(16) Uani 1 1 d . . .
O21 O 0.1981(8) -0.0823(6) 1.1462(7) 0.070(3) Uani 1 1 d . . .
N6 N 0.1187(10) 0.2573(9) 1.1576(7) 0.058(3) Uani 1 1 d . . .
O22 O 0.0371(6) 0.2796(7) 1.1263(5) 0.0481(18) Uani 1 1 d . . .
O23 O 0.2143(7) 0.2175(7) 1.1128(5) 0.0509(19) Uani 1 1 d . . .
O24 O 0.1113(10) 0.2699(13) 1.2317(9) 0.118(5) Uani 1 1 d . . .
O25 O 0.1644(6) 0.3963(6) 0.9629(5) 0.0438(18) Uani 1 1 d D . .
H25 H 0.215(7) 0.433(8) 0.928(6) 0.053 Uiso 1 1 d D . .
C23A C 0.136(2) 0.474(2) 1.0148(18) 0.083(7) Uiso 0.65 1 d PD C -1
H23A H 0.1583 0.5391 0.9763 0.124 Uiso 0.65 1 calc PR C -1
H23B H 0.1754 0.4472 1.0620 0.124 Uiso 0.65 1 calc PR C -1
H23C H 0.0549 0.4878 1.0411 0.124 Uiso 0.65 1 calc PR C -1
C23B C 0.080(3) 0.487(3) 0.986(4) 0.087(14) Uiso 0.35 1 d PD . -2
H23D H 0.1137 0.5492 0.9645 0.130 Uiso 0.35 1 calc PR . -2
H23E H 0.0514 0.4739 1.0509 0.130 Uiso 0.35 1 calc PR . -2
H23F H 0.0182 0.4988 0.9593 0.130 Uiso 0.35 1 calc PR . -2
N31A N 0.136(5) 0.232(3) 0.508(4) 0.35(3) Uiso 0.65 1 d PDU D 1
O31A O 0.1542(14) 0.1521(11) 0.5713(10) 0.067(4) Uiso 0.65 1 d PDU D 1
O32A O 0.1651(17) 0.3157(13) 0.5017(13) 0.101(6) Uiso 0.65 1 d PDU D 1
O33A O 0.057(4) 0.242(3) 0.470(3) 0.28(2) Uiso 0.65 1 d PDU D 1
N31B N 0.1258(19) 0.2464(16) 0.5013(15) 0.042(6) Uiso 0.35 1 d PDU E 2
O31B O 0.102(3) 0.1635(17) 0.5625(18) 0.077(9) Uiso 0.35 1 d PDU E 2
O32B O 0.189(4) 0.233(3) 0.426(2) 0.18(2) Uiso 0.35 1 d PDU E 2
O33B O 0.057(2) 0.3346(17) 0.5037(19) 0.079(8) Uiso 0.35 1 d PDU E 2
O41 O 0.4524(16) 0.3635(15) 0.2170(13) 0.151(6) Uiso 1 1 d . . .
C41 C 0.334(2) 0.3745(19) 0.2445(17) 0.122(7) Uiso 1 1 d . . .
O42A O 0.700(2) -0.108(2) 0.695(2) 0.114(9) Uiso 0.50 1 d P F 1
O42B O 0.605(4) 0.010(4) 0.690(3) 0.186(17) Uiso 0.50 1 d P F 2
C42 C 0.604(2) -0.059(2) 0.7631(17) 0.119(7) Uiso 1 1 d . . .
O43A O 0.2699(18) -0.0004(16) 0.4756(14) 0.066(5) Uiso 0.50 1 d P G 1
O44A O 0.898(2) 0.069(2) 0.6231(19) 0.107(8) Uiso 0.50 1 d P H 1
O45A O 0.119(2) -0.233(2) 0.661(2) 0.108(8) Uiso 0.50 1 d P I 1
O43B O 0.2996(15) 0.0079(14) 0.4964(12) 0.054(4) Uiso 0.50 1 d P J 2
O44B O 0.884(2) 0.125(2) 0.5431(19) 0.105(8) Uiso 0.50 1 d P K 2
O45B O 0.088(3) -0.196(3) 0.601(3) 0.147(12) Uiso 0.50 1 d P L 2

loop_
_atom_site_aniso_label
_atom_site_aniso_U_11
_atom_site_aniso_U_22
_atom_site_aniso_U_33
_atom_site_aniso_U_23
_atom_site_aniso_U_13
_atom_site_aniso_U_12
Dy1 0.0245(2) 0.0208(2) 0.0208(2) -0.00468(15) 0.00725(15) -0.01344(15)
Dy2 0.0274(2) 0.0283(2) 0.0230(2) -0.00587(17) 0.00666(16) -0.01450(17)
Co1 0.0245(5) 0.0200(5) 0.0211(5) -0.0046(4) 0.0055(4) -0.0131(4)
Co2 0.0242(5) 0.0205(5) 0.0204(5) -0.0026(4) 0.0060(4) -0.0131(4)
Co3 0.0268(6) 0.0240(6) 0.0233(6) -0.0071(5) 0.0088(4) -0.0152(5)
N1 0.029(4) 0.026(4) 0.029(4) -0.012(3) 0.009(3) -0.015(3)
C1 0.033(4) 0.023(4) 0.024(4) -0.013(3) 0.007(3) -0.012(3)
C2 0.029(4) 0.026(4) 0.024(4) -0.010(3) 0.004(3) -0.013(3)
O1 0.035(3) 0.027(3) 0.017(3) -0.009(2) 0.006(2) -0.019(3)
C3 0.031(4) 0.027(4) 0.025(4) -0.007(4) 0.005(3) -0.014(4)
O2 0.025(3) 0.017(3) 0.025(3) -0.006(2) 0.009(2) -0.010(2)
C4 0.046(5) 0.034(5) 0.033(5) -0.014(4) 0.011(4) -0.022(4)
O3 0.061(5) 0.057(5) 0.038(4) -0.023(4) 0.017(4) -0.035(4)
N2 0.028(4) 0.026(4) 0.027(4) 0.004(3) 0.003(3) -0.013(3)
C5 0.029(4) 0.034(5) 0.030(5) 0.002(4) -0.002(4) -0.019(4)
C6 0.039(5) 0.030(5) 0.023(4) -0.002(4) -0.003(4) -0.017(4)
O4 0.025(3) 0.024(3) 0.022(3) -0.005(2) 0.004(2) -0.016(2)
C7 0.033(4) 0.035(5) 0.028(4) 0.002(4) -0.003(4) -0.023(4)
O5 0.025(3) 0.020(3) 0.023(3) 0.004(2) 0.000(2) -0.010(2)
C8 0.044(5) 0.048(6) 0.037(5) 0.009(5) -0.005(4) -0.028(5)
O6 0.049(4) 0.047(5) 0.073(6) -0.009(4) -0.020(4) -0.012(4)
N3 0.029(4) 0.033(4) 0.022(4) -0.003(3) 0.003(3) -0.018(3)
C9 0.033(4) 0.026(4) 0.027(4) -0.003(4) 0.004(4) -0.015(4)
C10 0.031(4) 0.027(4) 0.029(4) -0.010(4) 0.007(4) -0.014(4)
O7 0.027(3) 0.023(3) 0.023(3) -0.005(2) 0.007(2) -0.014(2)
C11 0.029(4) 0.027(4) 0.038(5) 0.001(4) -0.002(4) -0.014(4)
O8 0.026(3) 0.023(3) 0.021(3) -0.003(2) 0.003(2) -0.011(2)
C12 0.035(5) 0.037(5) 0.052(6) -0.005(5) 0.005(5) -0.017(4)
N4 0.037(4) 0.031(4) 0.023(4) -0.006(3) 0.012(3) -0.022(3)
C13 0.029(4) 0.021(4) 0.038(5) -0.009(4) 0.015(4) -0.017(4)
C14 0.033(5) 0.026(4) 0.035(5) -0.008(4) 0.013(4) -0.015(4)
O10 0.029(3) 0.023(3) 0.030(3) -0.007(2) 0.009(2) -0.016(2)
C15 0.038(5) 0.022(4) 0.036(5) -0.007(4) 0.005(4) -0.016(4)
O11 0.033(3) 0.024(3) 0.026(3) -0.005(2) 0.006(2) -0.011(3)
C16 0.033(5) 0.033(5) 0.049(6) -0.015(4) 0.010(4) -0.016(4)
O12 0.060(5) 0.042(4) 0.049(4) -0.022(4) 0.006(4) -0.021(4)
O13 0.035(3) 0.029(3) 0.026(3) -0.009(3) 0.012(3) -0.021(3)
O14 0.036(3) 0.025(3) 0.026(3) -0.006(3) 0.005(3) -0.016(3)
C17 0.025(4) 0.029(4) 0.026(4) -0.005(4) 0.002(3) -0.013(3)
C18 0.085(9) 0.034(5) 0.037(6) -0.015(5) 0.014(6) -0.029(6)
O15 0.030(3) 0.036(3) 0.026(3) -0.002(3) 0.004(3) -0.016(3)
O16 0.035(4) 0.049(4) 0.034(4) -0.004(3) 0.017(3) -0.016(3)
C19 0.034(5) 0.040(5) 0.026(5) 0.003(4) 0.005(4) -0.018(4)
C20 0.038(6) 0.083(9) 0.038(6) 0.012(6) -0.004(5) -0.019(6)
O17 0.030(3) 0.030(3) 0.028(3) -0.011(3) 0.007(3) -0.015(3)
O18 0.027(3) 0.031(3) 0.031(3) -0.011(3) 0.005(3) -0.012(3)
C21 0.028(4) 0.020(4) 0.027(4) -0.004(3) 0.004(3) -0.009(3)
C22 0.033(5) 0.046(6) 0.030(5) -0.012(4) 0.007(4) -0.017(4)
N5 0.038(4) 0.032(4) 0.042(5) -0.001(4) 0.004(4) -0.020(4)
O19 0.037(3) 0.038(4) 0.040(4) -0.002(3) 0.004(3) -0.022(3)
O20 0.032(3) 0.049(4) 0.036(4) -0.004(3) 0.008(3) -0.026(3)
O21 0.076(6) 0.037(4) 0.074(6) 0.013(4) -0.001(5) -0.027(4)
N6 0.067(7) 0.076(7) 0.044(6) -0.032(5) -0.003(5) -0.027(6)
O22 0.041(4) 0.062(5) 0.042(4) -0.023(4) 0.005(3) -0.016(4)
O23 0.052(4) 0.064(5) 0.044(4) -0.017(4) -0.007(4) -0.023(4)
O24 0.084(8) 0.204(16) 0.101(10) -0.103(11) -0.015(7) -0.020(9)
O25 0.051(4) 0.039(4) 0.040(4) -0.020(3) 0.015(3) -0.025(3)

loop_
_atom_type_symbol
_atom_type_description
_atom_type_scat_dispersion_real
_atom_type_scat_dispersion_imag
_atom_type_scat_source
C C 0.0033 0.0016 'International Tables Vol C Tables 4.2.6.8 and 6.1.1.4'
H H 0.0000 0.0000 'International Tables Vol C Tables 4.2.6.8 and 6.1.1.4'
N N 0.0061 0.0033 'International Tables Vol C Tables 4.2.6.8 and 6.1.1.4'
O O 0.0106 0.0060 'International Tables Vol C Tables 4.2.6.8 and 6.1.1.4'
Co Co 0.3494 0.9721 'International Tables Vol C Tables 4.2.6.8 and 6.1.1.4'
Dy Dy -0.1892 4.4098 'International Tables Vol C Tables 4.2.6.8 and 6.1.1.4'

loop_
_geom_angle_atom_site_label_1
_geom_angle_atom_site_label_2
_geom_angle_atom_site_label_3
_geom_angle
_geom_angle_site_symmetry_1
_geom_angle_site_symmetry_3
O8 Dy1 O10 94.1(2) . .
O8 Dy1 O2 86.7(2) . .
O10 Dy1 O2 78.19(19) . .
O8 Dy1 O14 82.5(2) . .
O10 Dy1 O14 141.7(2) . .
O2 Dy1 O14 139.11(18) . .
O8 Dy1 O4 79.5(2) . .
O10 Dy1 O4 143.53(19) . .
O2 Dy1 O4 65.68(18) . .
O14 Dy1 O4 73.58(19) . .
O8 Dy1 O16 156.4(2) . .
O10 Dy1 O16 102.2(2) . .
O2 Dy1 O16 80.2(2) . .
O14 Dy1 O16 94.7(2) . .
O4 Dy1 O16 77.2(2) . .
O8 Dy1 O7 81.7(2) . .
O10 Dy1 O7 66.7(2) . .
O2 Dy1 O7 141.87(19) . .
O14 Dy1 O7 75.08(19) . .
O4 Dy1 O7 145.15(18) . .
O16 Dy1 O7 120.4(2) . .
O8 Dy1 O15 146.7(2) . .
O10 Dy1 O15 87.5(2) . .
O2 Dy1 O15 126.0(2) . .
O14 Dy1 O15 76.0(2) . .
O4 Dy1 O15 117.24(19) . .
O16 Dy1 O15 52.3(2) . .
O7 Dy1 O15 68.4(2) . .
O11 Dy2 O18 77.6(2) . .
O11 Dy2 O15 87.5(2) . .
O18 Dy2 O15 145.5(2) . .
O11 Dy2 O25 139.1(2) . .
O18 Dy2 O25 94.8(2) . .
O15 Dy2 O25 76.3(2) . .
O11 Dy2 O20 77.6(2) . .
O18 Dy2 O20 84.1(2) . .
O15 Dy2 O20 123.1(2) . .
O25 Dy2 O20 142.3(2) . .
O11 Dy2 O23 142.0(3) . .
O18 Dy2 O23 124.0(2) . .
O15 Dy2 O23 86.4(2) . .
O25 Dy2 O23 75.0(3) . .
O20 Dy2 O23 74.7(2) . .
O11 Dy2 O22 138.3(2) . .
O18 Dy2 O22 72.8(2) . .
O15 Dy2 O22 132.6(2) . .
O25 Dy2 O22 72.9(2) . .
O20 Dy2 O22 70.8(3) . .
O23 Dy2 O22 51.4(3) . .
O11 Dy2 O19 73.6(2) . .
O18 Dy2 O19 130.7(2) . .
O15 Dy2 O19 71.9(2) . .
O25 Dy2 O19 132.6(2) . .
O20 Dy2 O19 51.2(2) . .
O23 Dy2 O19 68.8(3) . .
O22 Dy2 O19 104.8(3) . .
O11 Dy2 O7 68.8(2) . .
O18 Dy2 O7 76.0(2) . .
O15 Dy2 O7 69.5(2) . .
O25 Dy2 O7 70.4(2) . .
O20 Dy2 O7 143.7(2) . .
O23 Dy2 O7 141.5(2) . .
O22 Dy2 O7 128.8(2) . .
O19 Dy2 O7 126.2(2) . .
O5 Co1 O13 96.9(3) 2_666 .
O5 Co1 O8 100.7(2) 2_666 .
O13 Co1 O8 93.3(2) . .
O5 Co1 O1 96.2(2) 2_666 .
O13 Co1 O1 164.3(3) . .
O8 Co1 O1 92.8(2) . .
O5 Co1 O4 168.1(2) 2_666 .
O13 Co1 O4 89.1(2) . .
O8 Co1 O4 89.2(2) . .
O1 Co1 O4 76.5(2) . .
O5 Co1 O1 74.8(2) 2_666 2_666
O13 Co1 O1 88.9(2) . 2_666
O8 Co1 O1 175.2(2) . 2_666
O1 Co1 O1 86.3(2) . 2_666
O4 Co1 O1 95.1(2) . 2_666
O5 Co2 O1 85.6(2) . .
O5 Co2 O4 93.4(2) . .
O1 Co2 O4 88.0(2) . .
O5 Co2 O2 178.9(3) . .
O1 Co2 O2 93.9(2) . .
O4 Co2 O2 85.6(2) . .
O5 Co2 N2 84.7(3) . .
O1 Co2 N2 166.8(3) . .
O4 Co2 N2 83.6(3) . .
O2 Co2 N2 95.7(3) . .
O5 Co2 N1 94.9(3) . .
O1 Co2 N1 83.1(3) . .
O4 Co2 N1 167.3(3) . .
O2 Co2 N1 86.0(3) . .
N2 Co2 N1 106.6(4) . .
O10 Co3 O11 88.4(3) . .
O10 Co3 O7 87.3(2) . .
O11 Co3 O7 90.1(3) . .
O10 Co3 O17 176.0(3) . .
O11 Co3 O17 91.9(3) . .
O7 Co3 O17 96.6(2) . .
O10 Co3 N4 83.7(3) . .
O11 Co3 N4 86.4(3) . .
O7 Co3 N4 170.4(3) . .
O17 Co3 N4 92.4(3) . .
O10 Co3 N3 92.3(3) . .
O11 Co3 N3 175.2(3) . .
O7 Co3 N3 85.3(3) . .
O17 Co3 N3 87.6(3) . .
N4 Co3 N3 98.3(3) . .
C1 N1 Co2 98.1(5) . .
C1 N1 H11 115(7) . .
Co2 N1 H11 114(7) . .
C1 N1 H12 107(7) . .
Co2 N1 H12 112(7) . .
H11 N1 H12 110(10) . .
N1 C1 C3 104.7(7) . .
N1 C1 C4 114.0(7) . .
C3 C1 C4 110.0(7) . .
N1 C1 C2 105.1(6) . .
C3 C1 C2 110.1(7) . .
C4 C1 C2 112.5(8) . .
O1 C2 C1 108.7(7) . .
O1 C2 H2C 109.9 . .
C1 C2 H2C 109.9 . .
O1 C2 H2D 109.9 . .
C1 C2 H2D 109.9 . .
H2C C2 H2D 108.3 . .
C2 O1 Co2 109.4(5) . .
C2 O1 Co1 129.5(5) . .
Co2 O1 Co1 98.1(2) . .
C2 O1 Co1 123.6(4) . 2_666
Co2 O1 Co1 95.5(2) . 2_666
Co1 O1 Co1 93.7(2) . 2_666
O2 C3 C1 108.6(6) . .
O2 C3 H3C 110.0 . .
C1 C3 H3C 110.0 . .
O2 C3 H3D 110.0 . .
C1 C3 H3D 110.0 . .
H3C C3 H3D 108.4 . .
C3 O2 Co2 110.0(5) . .
C3 O2 Dy1 132.4(5) . .
Co2 O2 Dy1 107.2(2) . .
O3 C4 C1 112.6(7) . .
O3 C4 H4C 109.1 . .
C1 C4 H4C 109.1 . .
O3 C4 H4D 109.1 . .
C1 C4 H4D 109.1 . .
H4C C4 H4D 107.8 . .
C4 O3 H3 109.5 . .
C5 N2 Co2 98.6(5) . .
C5 N2 H21 95(7) . .
Co2 N2 H21 127(7) . .
C5 N2 H22 112(7) . .
Co2 N2 H22 112(7) . .
H21 N2 H22 110(9) . .
C8 C5 N2 113.6(8) . .
C8 C5 C6 111.7(8) . .
N2 C5 C6 105.0(6) . .
C8 C5 C7 112.4(7) . .
N2 C5 C7 103.1(7) . .
C6 C5 C7 110.4(8) . .
O4 C6 C5 109.4(7) . .
O4 C6 H6A 109.8 . .
C5 C6 H6A 109.8 . .
O4 C6 H6B 109.8 . .
C5 C6 H6B 109.8 . .
H6A C6 H6B 108.2 . .
C6 O4 Co2 110.4(5) . .
C6 O4 Co1 130.6(5) . .
Co2 O4 Co1 97.4(2) . .
C6 O4 Dy1 120.9(5) . .
Co2 O4 Dy1 101.5(2) . .
Co1 O4 Dy1 90.6(2) . .
O5 C7 C5 108.2(6) . .
O5 C7 H7A 110.0 . .
C5 C7 H7A 110.0 . .
O5 C7 H7B 110.0 . .
C5 C7 H7B 110.0 . .
H7A C7 H7B 108.4 . .
C7 O5 Co2 111.3(4) . .
C7 O5 Co1 134.0(5) . 2_666
Co2 O5 Co1 104.1(3) . 2_666
O6 C8 C5 113.3(9) . .
O6 C8 H8A 108.9 . .
C5 C8 H8A 108.9 . .
O6 C8 H8B 108.9 . .
C5 C8 H8B 108.9 . .
H8A C8 H8B 107.7 . .
C8 O6 H6 109.5 . .
C9 N3 Co3 111.5(6) . .
C9 N3 H31 113(7) . .
Co3 N3 H31 103(7) . .
C9 N3 H32 115(7) . .
Co3 N3 H32 107(7) . .
H31 N3 H32 105(9) . .
N3 C9 C12 108.9(7) . .
N3 C9 C10 107.8(7) . .
C12 C9 C10 110.7(8) . .
N3 C9 C11 108.3(7) . .
C12 C9 C11 110.0(7) . .
C10 C9 C11 111.1(7) . .
O7 C10 C9 110.8(7) . .
O7 C10 H10A 109.5 . .
C9 C10 H10A 109.5 . .
O7 C10 H10B 109.5 . .
C9 C10 H10B 109.5 . .
H10A C10 H10B 108.1 . .
C10 O7 Co3 107.5(5) . .
C10 O7 Dy1 115.0(4) . .
Co3 O7 Dy1 99.2(2) . .
C10 O7 Dy2 127.2(5) . .
Co3 O7 Dy2 94.3(2) . .
Dy1 O7 Dy2 107.8(2) . .
O8 C11 C9 113.1(7) . .
O8 C11 H11A 109.0 . .
C9 C11 H11A 109.0 . .
O8 C11 H11B 109.0 . .
C9 C11 H11B 109.0 . .
H11A C11 H11B 107.8 . .
C11 O8 Co1 113.5(5) . .
C11 O8 Dy1 137.2(5) . .
Co1 O8 Dy1 99.3(2) . .
O9B C12 C9 111(2) . .
O9A C12 C9 115.7(9) . .
C9 C12 H12A 108.4 . .
O9A C12 H12B 108.4 . .
C9 C12 H12B 108.4 . .
H12A C12 H12B 107.4 . .
O9B C12 H12C 109.1 . .
C9 C12 H12C 109.7 . .
O9B C12 H12D 109.8 . .
C9 C12 H12D 109.0 . .
H12C C12 H12D 108.0 . .
C12 O9A H9A 109.5 . .
C12 O9B H9B 109.5 . .
C13 N4 Co3 98.6(5) . .
C13 N4 H41 116(7) . .
Co3 N4 H41 93(7) . .
C13 N4 H42 100(7) . .
Co3 N4 H42 109(7) . .
H41 N4 H42 134(10) . .
N4 C13 C15 105.2(7) . .
N4 C13 C16 113.4(8) . .
C15 C13 C16 111.5(8) . .
N4 C13 C14 104.3(7) . .
C15 C13 C14 109.9(8) . .
C16 C13 C14 112.1(7) . .
O10 C14 C13 108.1(7) . .
O10 C14 H14A 110.1 . .
C13 C14 H14A 110.1 . .
O10 C14 H14B 110.1 . .
C13 C14 H14B 110.1 . .
H14A C14 H14B 108.4 . .
C14 O10 Co3 111.6(5) . .
C14 O10 Dy1 136.6(5) . .
Co3 O10 Dy1 105.9(3) . .
O11 C15 C13 108.3(7) . .
O11 C15 H15A 110.0 . .
C13 C15 H15A 110.0 . .
O11 C15 H15B 110.0 . .
C13 C15 H15B 110.0 . .
H15A C15 H15B 108.4 . .
C15 O11 Co3 110.1(5) . .
C15 O11 Dy2 144.6(6) . .
Co3 O11 Dy2 104.0(3) . .
O12 C16 C13 112.7(8) . .
O12 C16 H16A 109.1 . .
C13 C16 H16A 109.1 . .
O12 C16 H16B 109.1 . .
C13 C16 H16B 109.1 . .
H16A C16 H16B 107.8 . .
C16 O12 H121 100(10) . .
C17 O13 Co1 127.8(6) . .
C17 O14 Dy1 132.8(6) . .
O13 C17 O14 124.3(8) . .
O13 C17 C18 117.3(8) . .
O14 C17 C18 118.4(8) . .
C17 C18 H18A 109.5 . .
C17 C18 H18B 109.5 . .
H18A C18 H18B 109.5 . .
C17 C18 H18C 109.5 . .
H18A C18 H18C 109.5 . .
H18B C18 H18C 109.5 . .
C19 O15 Dy2 150.9(6) . .
C19 O15 Dy1 94.3(5) . .
Dy2 O15 Dy1 113.6(3) . .
C19 O16 Dy1 95.4(6) . .
O16 C19 O15 117.3(9) . .
O16 C19 C20 122.1(9) . .
O15 C19 C20 120.5(9) . .
C19 C20 H20A 109.5 . .
C19 C20 H20B 109.5 . .
H20A C20 H20B 109.5 . .
C19 C20 H20C 109.5 . .
H20A C20 H20C 109.5 . .
H20B C20 H20C 109.5 . .
C21 O17 Co3 126.4(6) . .
C21 O18 Dy2 133.7(5) . .
O18 C21 O17 125.9(8) . .
O18 C21 C22 119.2(8) . .
O17 C21 C22 114.9(8) . .
C21 C22 H22A 109.5 . .
C21 C22 H22B 109.5 . .
H22A C22 H22B 109.5 . .
C21 C22 H22C 109.5 . .
H22A C22 H22C 109.5 . .
H22B C22 H22C 109.5 . .
O21 N5 O19 122.4(9) . .
O21 N5 O20 121.6(8) . .
O19 N5 O20 116.0(8) . .
N5 O19 Dy2 95.8(5) . .
N5 O20 Dy2 97.0(5) . .
O22 N6 O24 122.7(11) . .
O22 N6 O23 118.4(9) . .
O24 N6 O23 118.9(11) . .
N6 O22 Dy2 95.5(6) . .
N6 O23 Dy2 94.7(6) . .
C23A O25 Dy2 137.3(12) . .
C23B O25 Dy2 129(2) . .
C23A O25 H25 84(8) . .
C23B O25 H25 95(8) . .
Dy2 O25 H25 134(8) . .
O25 C23A H23A 109.5 . .
O25 C23A H23B 109.5 . .
H23A C23A H23B 109.5 . .
O25 C23A H23C 109.5 . .
H23A C23A H23C 109.5 . .
H23B C23A H23C 109.5 . .
O25 C23B H23D 109.5 . .
O25 C23B H23E 109.5 . .
H23D C23B H23E 109.5 . .
O25 C23B H23F 109.5 . .
H23D C23B H23F 109.5 . .
H23E C23B H23F 109.5 . .
O32A N31A O31A 119(2) . .
O32A N31A O33A 117(2) . .
O31A N31A O33A 120(2) . .
O33B N31B O32B 117.8(17) . .
O33B N31B O31B 119.0(16) . .
O32B N31B O31B 117.8(16) . .

loop_
_geom_bond_atom_site_label_1
_geom_bond_atom_site_label_2
_geom_bond_distance
_geom_bond_site_symmetry_2
Dy1 O8 2.192(6) .
Dy1 O10 2.299(6) .
Dy1 O2 2.302(5) .
Dy1 O14 2.414(6) .
Dy1 O4 2.457(5) .
Dy1 O16 2.466(8) .
Dy1 O7 2.467(5) .
Dy1 O15 2.471(6) .
Dy2 O11 2.243(6) .
Dy2 O18 2.320(6) .
Dy2 O15 2.343(6) .
Dy2 O25 2.400(7) .
Dy2 O20 2.481(6) .
Dy2 O23 2.488(8) .
Dy2 O22 2.497(7) .
Dy2 O19 2.510(7) .
Dy2 O7 2.521(6) .
Co1 O5 1.994(6) 2_666
Co1 O13 2.050(6) .
Co1 O8 2.104(5) .
Co1 O1 2.123(6) .
Co1 O4 2.138(6) .
Co1 O1 2.236(5) 2_666
Co2 O5 1.895(5) .
Co2 O1 1.897(6) .
Co2 O4 1.901(6) .
Co2 O2 1.903(5) .
Co2 N2 1.929(8) .
Co2 N1 1.937(7) .
Co3 O10 1.889(6) .
Co3 O11 1.905(6) .
Co3 O7 1.911(6) .
Co3 O17 1.918(6) .
Co3 N4 1.936(8) .
Co3 N3 1.945(8) .
N1 C1 1.494(11) .
N1 H11 0.87(4) .
N1 H12 0.89(4) .
C1 C3 1.522(11) .
C1 C4 1.542(12) .
C1 C2 1.545(12) .
C2 O1 1.455(10) .
C2 H2C 0.9900 .
C2 H2D 0.9900 .
O1 Co1 2.236(5) 2_666
C3 O2 1.427(11) .
C3 H3C 0.9900 .
C3 H3D 0.9900 .
C4 O3 1.394(11) .
C4 H4C 0.9900 .
C4 H4D 0.9900 .
O3 H3 0.8400 .
N2 C5 1.520(12) .
N2 H21 0.88(4) .
N2 H22 0.90(4) .
C5 C8 1.515(14) .
C5 C6 1.530(13) .
C5 C7 1.534(11) .
C6 O4 1.431(10) .
C6 H6A 0.9900 .
C6 H6B 0.9900 .
C7 O5 1.431(11) .
C7 H7A 0.9900 .
C7 H7B 0.9900 .
O5 Co1 1.994(6) 2_666
C8 O6 1.429(14) .
C8 H8A 0.9900 .
C8 H8B 0.9900 .
O6 H6 0.8400 .
N3 C9 1.508(11) .
N3 H31 0.88(4) .
N3 H32 0.89(4) .
C9 C12 1.515(14) .
C9 C10 1.533(13) .
C9 C11 1.538(11) .
C10 O7 1.438(11) .
C10 H10A 0.9900 .
C10 H10B 0.9900 .
C11 O8 1.423(11) .
C11 H11A 0.9900 .
C11 H11B 0.9900 .
C12 O9B 1.36(2) .
C12 O9A 1.380(14) .
C12 H12A 0.9900 .
C12 H12B 0.9900 .
C12 H12C 0.9900 .
C12 H12D 0.9899 .
O9A H12C 0.4101 .
O9A H9A 0.8400 .
O9B H9B 0.8400 .
N4 C13 1.489(13) .
N4 H41 0.87(4) .
N4 H42 0.88(4) .
C13 C15 1.522(13) .
C13 C16 1.523(12) .
C13 C14 1.549(11) .
C14 O10 1.420(10) .
C14 H14A 0.9900 .
C14 H14B 0.9900 .
C15 O11 1.427(10) .
C15 H15A 0.9900 .
C15 H15B 0.9900 .
C16 O12 1.412(13) .
C16 H16A 0.9900 .
C16 H16B 0.9900 .
O12 H121 0.888(19) .
O13 C17 1.273(10) .
O14 C17 1.289(10) .
C17 C18 1.497(13) .
C18 H18A 0.9800 .
C18 H18B 0.9800 .
C18 H18C 0.9800 .
O15 C19 1.288(11) .
O16 C19 1.259(11) .
C19 C20 1.468(15) .
C20 H20A 0.9800 .
C20 H20B 0.9800 .
C20 H20C 0.9800 .
O17 C21 1.277(10) .
O18 C21 1.254(11) .
C21 C22 1.516(12) .
C22 H22A 0.9800 .
C22 H22B 0.9800 .
C22 H22C 0.9800 .
N5 O21 1.230(11) .
N5 O19 1.270(10) .
N5 O20 1.275(11) .
N6 O22 1.235(13) .
N6 O24 1.244(14) .
N6 O23 1.280(13) .
O25 C23A 1.45(2) .
O25 C23B 1.46(3) .
O25 H25 0.88(2) .
C23A H23A 0.9800 .
C23A H23B 0.9800 .
C23A H23C 0.9800 .
C23B H23D 0.9800 .
C23B H23E 0.9800 .
C23B H23F 0.9800 .
N31A O32A 1.266(19) .
N31A O31A 1.286(19) .
N31A O33A 1.297(19) .
N31B O33B 1.280(17) .
N31B O32B 1.284(18) .
N31B O31B 1.301(17) .
O41 C41 1.42(3) .
O42A C42 1.53(4) .
O42B C42 1.27(5) .

loop_
_geom_hbond_atom_site_label_D
_geom_hbond_atom_site_label_H
_geom_hbond_atom_site_label_A
_geom_hbond_distance_DH
_geom_hbond_distance_HA
_geom_hbond_distance_DA
_geom_hbond_angle_DHA
_geom_hbond_site_symmetry_A
N1 H11 O43A 0.87(4) 2.12(5) 2.98(2) 169(9) 2_656
N1 H11 O43B 0.87(4) 2.18(6) 2.99(2) 154(9) 2_656
N1 H12 O13 0.89(4) 2.33(6) 3.129(9) 150(9) 2_666
N2 H21 O44A 0.88(4) 2.31(6) 3.14(3) 158(10) .
N2 H21 O44B 0.88(4) 2.17(7) 2.98(3) 152(9) .
N2 H22 O16 0.90(4) 2.16(7) 2.951(9) 147(9) .
N3 H31 O6 0.88(4) 2.06(4) 2.928(11) 170(9) 1_455
N3 H32 O32A 0.89(4) 2.29(7) 3.05(2) 143(9) .
N4 H41 O31A 0.87(4) 2.23(5) 3.084(17) 167(10) .
N4 H42 O20 0.88(4) 2.39(6) 3.210(9) 155(9) 2_557
O3 H3 O41 0.84 2.27 2.74(2) 115.2 .
O6 H6 O44A 0.84 2.13 2.87(3) 146.6 .
O9A H9A O33B 0.84 2.46 3.04(3) 126.5 .
O9B H9B O33A 0.84 2.50 3.02(5) 120.9 2_566
O12 H121 O3 0.888(19) 1.86(3) 2.743(12) 171(13) 2_656
O25 H25 O14 0.88(2) 2.06(9) 2.761(9) 135(10) .
